data_4113199
loop_
_publ_author_name
'Maximilian N. Kopylovich'
'Vadim Yu. Kukushkin'
'Matti Haukka'
'Konstantin V. Luzyanin'
'Armando J. L. Pombeiro'

_publ_section_title
;
 An Efficient Synthesis of Phthalocyanines Based on an Unprecedented
 Double-Addition of Oximes to Phthalonitriles
;
_journal_name_full 'Journal of the American Chemical Society'
_journal_page_first 15040
_journal_page_last 15041
_journal_paper_doi 10.1021/ja046759i
_journal_volume 126
_journal_year 2004
_chemical_formula_sum 'C30 H34 Cl12 N8 Ni O4'
_chemical_formula_weight 1054.76
_chemical_name_systematic
; 
 ? 
;
_space_group_IT_number 2
_symmetry_cell_setting triclinic
_symmetry_space_group_name_Hall '-P 1'
_symmetry_space_group_name_H-M 'P -1'
_atom_sites_solution_hydrogens geom
_atom_sites_solution_primary direct
_atom_sites_solution_secondary difmap
_audit_creation_method SHELXL-97
_cell_angle_alpha 106.522(4)
_cell_angle_beta 109.206(4)
_cell_angle_gamma 110.491(4)
_cell_formula_units_Z 1
_cell_length_a 10.4825(8)
_cell_length_b 11.3345(9)
_cell_length_c 11.5961(8)
_cell_measurement_temperature 100(2)
_cell_volume 1087.37(16)
_computing_cell_refinement 'Denzo/Scalepack (Otwinowski & Minor, 1997)'
_computing_data_collection 'Collect (Nonius BV, 1997-2000)'
_computing_data_reduction 'Denzo/Scalepack (Otwinowski & Minor, 1997)'
_computing_molecular_graphics 'XP in SHELXTL v.6.14 (Bruker AXS, 2003)'
_computing_publication_material 'SHELXL-97 (Sheldrick, 1997)'
_computing_structure_refinement 'SHELXL-97 (Sheldrick, 1997)'
_computing_structure_solution 'SIR2002 (Burla et al., 2003)'
_diffrn_ambient_temperature 100(2)
_diffrn_detector_area_resol_mean 9
_diffrn_measured_fraction_theta_full 0.981
_diffrn_measured_fraction_theta_max 0.981
_diffrn_measurement_device '95mm CCD camera on \k-goniostat'
_diffrn_measurement_device_type KappaCCD
_diffrn_measurement_method CCD
_diffrn_radiation_monochromator 'horizonally mounted graphite crystal'
_diffrn_radiation_source 'fine-focus sealed tube'
_diffrn_radiation_type MoK\a
_diffrn_radiation_wavelength 0.71073
_diffrn_reflns_av_R_equivalents 0.0465
_diffrn_reflns_av_sigmaI/netI 0.0461
_diffrn_reflns_limit_h_max 12
_diffrn_reflns_limit_h_min -12
_diffrn_reflns_limit_k_max 12
_diffrn_reflns_limit_k_min -13
_diffrn_reflns_limit_l_max 13
_diffrn_reflns_limit_l_min -13
_diffrn_reflns_number 11577
_diffrn_reflns_theta_full 25.33
_diffrn_reflns_theta_max 25.33
_diffrn_reflns_theta_min 4.12
_exptl_absorpt_coefficient_mu 1.229
_exptl_absorpt_correction_T_max 0.79337
_exptl_absorpt_correction_T_min 0.65224
_exptl_absorpt_correction_type multi-scan
_exptl_absorpt_process_details 'Xprep in Shelxtl v.6.14 (Bruker AXS, 2003)'
_exptl_crystal_colour block
_exptl_crystal_density_diffrn 1.611
_exptl_crystal_description colorless
_exptl_crystal_F_000 534
_exptl_crystal_size_max 0.21
_exptl_crystal_size_mid 0.13
_exptl_crystal_size_min 0.05
_refine_diff_density_max 0.412
_refine_diff_density_min -0.437
_refine_diff_density_rms 0.091
_refine_ls_extinction_method none
_refine_ls_goodness_of_fit_ref 1.120
_refine_ls_hydrogen_treatment mixed
_refine_ls_matrix_type full
_refine_ls_number_parameters 254
_refine_ls_number_reflns 3895
_refine_ls_number_restraints 0
_refine_ls_restrained_S_all 1.120
_refine_ls_R_factor_all 0.0576
_refine_ls_R_factor_gt 0.0406
_refine_ls_shift/su_max 0.000
_refine_ls_shift/su_mean 0.000
_refine_ls_structure_factor_coef Fsqd
_refine_ls_weighting_details 'calc w=1/[\s^2^(Fo^2^)+(0.0352P)^2^+1.8372P] where P=(Fo^2^+2Fc^2^)/3'
_refine_ls_weighting_scheme calc
_refine_ls_wR_factor_gt 0.0954
_refine_ls_wR_factor_ref 0.1063
_reflns_number_gt 3134
_reflns_number_total 3895
_reflns_threshold_expression >2sigma(I)
_cod_data_source_file ja046759isi20040602_104139_3.cif
_cod_data_source_block structure_3
_cod_original_cell_volume 1087.37(14)
_cod_database_code 4113199

loop_
_symmetry_equiv_pos_as_xyz
'x, y, z'
'-x, -y, -z'

loop_
_atom_site_label
_atom_site_type_symbol
_atom_site_fract_x
_atom_site_fract_y
_atom_site_fract_z
_atom_site_U_iso_or_equiv
_atom_site_adp_type
_atom_site_occupancy
_atom_site_symmetry_multiplicity
_atom_site_calc_flag
_atom_site_refinement_flags
C1 C 0.6736(4) 0.1299(4) -0.1538(4) 0.0238(8) Uani 1 1 d .
C2 C 0.8224(4) 0.2274(4) -0.0248(4) 0.0301(9) Uani 1 1 d .
H2A H 0.8067 0.2234 0.0531 0.045 Uiso 1 1 calc R
H2B H 0.8587 0.3239 -0.0144 0.045 Uiso 1 1 calc R
H2C H 0.8999 0.1991 -0.0280 0.045 Uiso 1 1 calc R
C4 C 0.6659(4) 0.1242(4) -0.2864(4) 0.0315(9) Uani 1 1 d .
H4A H 0.6385 0.0290 -0.3470 0.047 Uiso 1 1 calc R
H4B H 0.7670 0.1923 -0.2693 0.047 Uiso 1 1 calc R
H4C H 0.5872 0.1476 -0.3298 0.047 Uiso 1 1 calc R
C5 C 0.5628(4) 0.3147(4) 0.1477(4) 0.0222(8) Uani 1 1 d .
C6 C 0.4587(5) 0.3048(4) 0.0179(4) 0.0284(9) Uani 1 1 d .
H6A H 0.4191 0.2133 -0.0578 0.043 Uiso 1 1 calc R
H6B H 0.5165 0.3808 0.0007 0.043 Uiso 1 1 calc R
H6C H 0.3717 0.3139 0.0253 0.043 Uiso 1 1 calc R
C8 C 0.6353(5) 0.4457(4) 0.2781(4) 0.0299(9) Uani 1 1 d .
H8A H 0.6010 0.4213 0.3413 0.045 Uiso 1 1 calc R
H8B H 0.6038 0.5126 0.2583 0.045 Uiso 1 1 calc R
H8C H 0.7484 0.4889 0.3201 0.045 Uiso 1 1 calc R
C9 C 0.7041(4) 0.1188(4) 0.2707(3) 0.0198(7) Uani 1 1 d .
C10 C 0.8522(4) 0.1591(3) 0.3895(3) 0.0186(7) Uani 1 1 d .
C11 C 0.8998(4) 0.2163(4) 0.5282(3) 0.0207(7) Uani 1 1 d .
H11 H 0.8412 0.2465 0.5641 0.025 Uiso 1 1 calc R
C12 C 1.0373(4) 0.2274(4) 0.6125(3) 0.0228(8) Uani 1 1 d .
C13 C 1.1240(4) 0.1842(4) 0.5588(4) 0.0209(7) Uani 1 1 d .
C14 C 1.0761(4) 0.1294(4) 0.4195(4) 0.0211(7) Uani 1 1 d .
H14 H 1.1354 0.1014 0.3828 0.025 Uiso 1 1 calc R
C15 C 0.9377(4) 0.1174(3) 0.3363(3) 0.0197(7) Uani 1 1 d .
C16 C 0.8447(4) 0.0526(3) 0.1844(3) 0.0189(7) Uani 1 1 d .
C99 C 0.2769(5) 0.4752(4) 0.3046(4) 0.0314(9) Uani 1 1 d .
H99 H 0.2925 0.3916 0.2960 0.038 Uiso 1 1 calc R
N1 N 0.5568(3) 0.0552(3) -0.1448(3) 0.0207(6) Uani 1 1 d .
N2 N 0.5840(3) 0.2097(3) 0.1430(3) 0.0203(6) Uani 1 1 d .
N3 N 0.8934(3) 0.0011(3) 0.1013(3) 0.0234(7) Uani 1 1 d .
H3A H 0.8236 -0.0450 0.0047 0.035 Uiso 1 1 d .
H3B H 0.9967 0.0244 0.1240 0.035 Uiso 1 1 d .
N4 N 0.7101(3) 0.0496(3) 0.1476(3) 0.0182(6) Uani 1 1 d .
O2 O 0.6944(3) 0.2415(2) 0.2761(2) 0.0214(5) Uani 1 1 d .
O3 O 0.4216(3) -0.0264(2) -0.2781(2) 0.0211(5) Uani 1 1 d .
Cl12 Cl 1.10012(11) 0.29481(11) 0.78733(9) 0.0316(2) Uani 1 1 d .
Cl13 Cl 1.29224(10) 0.19333(9) 0.66410(9) 0.0262(2) Uani 1 1 d .
Cl96 Cl 0.73613(10) -0.15089(9) -0.22295(9) 0.0244(2) Uani 1 1 d .
Cl97 Cl 0.44125(12) 0.62596(10) 0.44823(10) 0.0353(2) Uani 1 1 d .
Cl98 Cl 0.25112(14) 0.49552(12) 0.15363(11) 0.0426(3) Uani 1 1 d .
Cl99 Cl 0.11000(12) 0.44580(11) 0.32530(11) 0.0395(3) Uani 1 1 d .
Ni1 Ni 0.5000 0.0000 0.0000 0.01767(16) Uani 1 2 d S

loop_
_atom_site_aniso_label
_atom_site_aniso_U_11
_atom_site_aniso_U_22
_atom_site_aniso_U_33
_atom_site_aniso_U_23
_atom_site_aniso_U_13
_atom_site_aniso_U_12
C1 0.0224(19) 0.0259(19) 0.0261(19) 0.0142(16) 0.0123(16) 0.0120(16)
C2 0.024(2) 0.028(2) 0.030(2) 0.0156(17) 0.0097(17) 0.0062(17)
C4 0.023(2) 0.039(2) 0.029(2) 0.0180(18) 0.0139(18) 0.0090(18)
C5 0.0189(18) 0.0205(18) 0.0235(19) 0.0093(15) 0.0104(16) 0.0064(15)
C6 0.033(2) 0.0215(19) 0.025(2) 0.0090(16) 0.0084(17) 0.0133(17)
C8 0.034(2) 0.0218(19) 0.028(2) 0.0086(17) 0.0110(18) 0.0141(17)
C9 0.0171(17) 0.0198(17) 0.0168(17) 0.0078(14) 0.0064(14) 0.0056(14)
C10 0.0202(17) 0.0176(17) 0.0173(17) 0.0088(14) 0.0083(15) 0.0085(14)
C11 0.0210(18) 0.0211(18) 0.0188(17) 0.0084(15) 0.0100(15) 0.0092(15)
C12 0.0231(19) 0.0215(18) 0.0158(17) 0.0080(15) 0.0061(15) 0.0062(15)
C13 0.0166(17) 0.0191(17) 0.0232(19) 0.0115(15) 0.0066(15) 0.0063(14)
C14 0.0219(18) 0.0191(17) 0.0205(18) 0.0084(14) 0.0105(15) 0.0083(15)
C15 0.0185(17) 0.0167(16) 0.0190(17) 0.0084(14) 0.0070(15) 0.0054(14)
C16 0.0210(18) 0.0149(16) 0.0174(17) 0.0066(14) 0.0083(15) 0.0068(14)
C99 0.034(2) 0.026(2) 0.025(2) 0.0083(17) 0.0099(18) 0.0118(18)
N1 0.0194(15) 0.0216(15) 0.0150(14) 0.0070(12) 0.0043(12) 0.0085(13)
N2 0.0196(15) 0.0205(15) 0.0165(14) 0.0083(12) 0.0055(12) 0.0085(13)
N3 0.0199(15) 0.0287(16) 0.0182(15) 0.0070(13) 0.0084(13) 0.0119(13)
N4 0.0198(15) 0.0169(14) 0.0158(14) 0.0053(12) 0.0085(12) 0.0086(12)
O2 0.0233(13) 0.0207(12) 0.0163(12) 0.0064(10) 0.0050(11) 0.0128(11)
O3 0.0166(12) 0.0242(13) 0.0163(12) 0.0082(10) 0.0062(10) 0.0062(10)
Cl12 0.0275(5) 0.0447(6) 0.0176(4) 0.0123(4) 0.0084(4) 0.0162(4)
Cl13 0.0208(4) 0.0302(5) 0.0252(5) 0.0151(4) 0.0073(4) 0.0116(4)
Cl96 0.0213(4) 0.0252(4) 0.0208(4) 0.0066(4) 0.0093(4) 0.0092(4)
Cl97 0.0330(5) 0.0291(5) 0.0295(5) 0.0113(4) 0.0104(4) 0.0070(4)
Cl98 0.0517(7) 0.0432(6) 0.0287(5) 0.0162(5) 0.0164(5) 0.0216(5)
Cl99 0.0334(6) 0.0334(5) 0.0383(6) 0.0092(5) 0.0145(5) 0.0113(4)
Ni1 0.0168(3) 0.0177(3) 0.0150(3) 0.0065(3) 0.0060(3) 0.0071(3)

loop_
_atom_type_symbol
_atom_type_description
_atom_type_scat_dispersion_real
_atom_type_scat_dispersion_imag
_atom_type_scat_source
C C 0.0033 0.0016 'International Tables Vol C Tables 4.2.6.8 and 6.1.1.4'
H H 0.0000 0.0000 'International Tables Vol C Tables 4.2.6.8 and 6.1.1.4'
N N 0.0061 0.0033 'International Tables Vol C Tables 4.2.6.8 and 6.1.1.4'
O O 0.0106 0.0060 'International Tables Vol C Tables 4.2.6.8 and 6.1.1.4'
Cl Cl 0.1484 0.1585 'International Tables Vol C Tables 4.2.6.8 and 6.1.1.4'
Ni Ni 0.3393 1.1124 'International Tables Vol C Tables 4.2.6.8 and 6.1.1.4'

loop_
_geom_angle_atom_site_label_1
_geom_angle_atom_site_label_2
_geom_angle_atom_site_label_3
_geom_angle
_geom_angle_site_symmetry_1
_geom_angle_site_symmetry_3
N1 C1 C2 117.5(3) . .
N1 C1 C4 123.1(3) . .
C2 C1 C4 119.4(3) . .
C1 C2 H2A 109.5 . .
C1 C2 H2B 109.5 . .
H2A C2 H2B 109.5 . .
C1 C2 H2C 109.5 . .
H2A C2 H2C 109.5 . .
H2B C2 H2C 109.5 . .
C1 C4 H4A 109.5 . .
C1 C4 H4B 109.5 . .
H4A C4 H4B 109.5 . .
C1 C4 H4C 109.5 . .
H4A C4 H4C 109.5 . .
H4B C4 H4C 109.5 . .
N2 C5 C6 118.2(3) . .
N2 C5 C8 123.0(3) . .
C6 C5 C8 118.8(3) . .
C5 C6 H6A 109.5 . .
C5 C6 H6B 109.5 . .
H6A C6 H6B 109.5 . .
C5 C6 H6C 109.5 . .
H6A C6 H6C 109.5 . .
H6B C6 H6C 109.5 . .
C5 C8 H8A 109.5 . .
C5 C8 H8B 109.5 . .
H8A C8 H8B 109.5 . .
C5 C8 H8C 109.5 . .
H8A C8 H8C 109.5 . .
H8B C8 H8C 109.5 . .
O3 C9 O2 110.5(3) 2_655 .
O3 C9 N4 111.4(3) 2_655 .
O2 C9 N4 110.4(3) . .
O3 C9 C10 108.5(3) 2_655 .
O2 C9 C10 109.6(3) . .
N4 C9 C10 106.4(3) . .
C15 C10 C11 122.2(3) . .
C15 C10 C9 107.2(3) . .
C11 C10 C9 130.4(3) . .
C10 C11 C12 116.8(3) . .
C10 C11 H11 121.6 . .
C12 C11 H11 121.6 . .
C11 C12 C13 121.2(3) . .
C11 C12 Cl12 118.6(3) . .
C13 C12 Cl12 120.2(3) . .
C14 C13 C12 121.4(3) . .
C14 C13 Cl13 117.7(3) . .
C12 C13 Cl13 120.9(3) . .
C15 C14 C13 116.8(3) . .
C15 C14 H14 121.6 . .
C13 C14 H14 121.6 . .
C10 C15 C14 121.6(3) . .
C10 C15 C16 106.5(3) . .
C14 C15 C16 131.7(3) . .
N4 C16 N3 126.2(3) . .
N4 C16 C15 111.4(3) . .
N3 C16 C15 122.3(3) . .
Cl97 C99 Cl99 110.1(2) . .
Cl97 C99 Cl98 110.3(2) . .
Cl99 C99 Cl98 110.1(2) . .
Cl97 C99 H99 108.8 . .
Cl99 C99 H99 108.8 . .
Cl98 C99 H99 108.8 . .
C1 N1 O3 109.7(3) . .
C1 N1 Ni1 140.5(3) . .
O3 N1 Ni1 109.50(18) . .
C5 N2 O2 110.2(3) . .
C5 N2 Ni1 139.2(2) . .
O2 N2 Ni1 110.52(18) . .
C16 N3 H3A 117.2 . .
C16 N3 H3B 126.2 . .
H3A N3 H3B 114.5 . .
C16 N4 C9 108.3(3) . .
C16 N4 Ni1 151.1(2) . .
C9 N4 Ni1 100.5(2) . .
C9 O2 N2 108.9(2) . .
C9 O3 N1 109.8(2) 2_655 .
N4 Ni1 N4 180.0 . 2_655
N4 Ni1 N2 103.13(11) . 2_655
N4 Ni1 N2 76.87(11) 2_655 2_655
N4 Ni1 N2 76.87(11) . .
N4 Ni1 N2 103.13(11) 2_655 .
N2 Ni1 N2 180.0 2_655 .
N4 Ni1 N1 102.74(11) . .
N4 Ni1 N1 77.26(11) 2_655 .
N2 Ni1 N1 84.19(11) 2_655 .
N2 Ni1 N1 95.81(11) . .
N4 Ni1 N1 77.26(11) . 2_655
N4 Ni1 N1 102.74(11) 2_655 2_655
N2 Ni1 N1 95.81(11) 2_655 2_655
N2 Ni1 N1 84.19(11) . 2_655
N1 Ni1 N1 180.0 . 2_655

loop_
_geom_bond_atom_site_label_1
_geom_bond_atom_site_label_2
_geom_bond_distance
_geom_bond_site_symmetry_2
C1 N1 1.278(5) .
C1 C2 1.486(5) .
C1 C4 1.494(5) .
C2 H2A 0.9800 .
C2 H2B 0.9800 .
C2 H2C 0.9800 .
C4 H4A 0.9800 .
C4 H4B 0.9800 .
C4 H4C 0.9800 .
C5 N2 1.275(5) .
C5 C6 1.485(5) .
C5 C8 1.499(5) .
C6 H6A 0.9800 .
C6 H6B 0.9800 .
C6 H6C 0.9800 .
C8 H8A 0.9800 .
C8 H8B 0.9800 .
C8 H8C 0.9800 .
C9 O3 1.414(4) 2_655
C9 O2 1.415(4) .
C9 N4 1.455(4) .
C9 C10 1.502(5) .
C10 C15 1.380(5) .
C10 C11 1.381(5) .
C11 C12 1.388(5) .
C11 H11 0.9500 .
C12 C13 1.401(5) .
C12 Cl12 1.737(4) .
C13 C14 1.388(5) .
C13 Cl13 1.731(3) .
C14 C15 1.386(5) .
C14 H14 0.9500 .
C15 C16 1.492(5) .
C16 N4 1.317(4) .
C16 N3 1.321(4) .
C99 Cl97 1.759(4) .
C99 Cl99 1.773(4) .
C99 Cl98 1.775(4) .
C99 H99 1.0000 .
N1 O3 1.443(4) .
N1 Ni1 2.136(3) .
N2 O2 1.438(4) .
N2 Ni1 2.123(3) .
N3 H3A 0.9606 .
N3 H3B 0.9399 .
N4 Ni1 2.050(3) .
O3 C9 1.414(4) 2_655
Ni1 N4 2.050(3) 2_655
Ni1 N2 2.123(3) 2_655
Ni1 N1 2.136(3) 2_655

loop_
_geom_hbond_atom_site_label_D
_geom_hbond_atom_site_label_H
_geom_hbond_atom_site_label_A
_geom_hbond_distance_DH
_geom_hbond_distance_HA
_geom_hbond_distance_DA
_geom_hbond_angle_DHA
_geom_hbond_site_symmetry_A
N3 H3A Cl96 0.96 2.25 3.173(3) 159.6 .
N3 H3B Cl96 0.94 2.31 3.220(3) 161.7 2_755
N3 H3B N3 0.94 3.16 3.737(6) 121.0 2_755

loop_
_geom_torsion_atom_site_label_1
_geom_torsion_atom_site_label_2
_geom_torsion_atom_site_label_3
_geom_torsion_atom_site_label_4
_geom_torsion
_geom_torsion_site_symmetry_1
_geom_torsion_site_symmetry_4
O3 C9 C10 C15 121.0(3) 2_655 .
O2 C9 C10 C15 -118.3(3) . .
N4 C9 C10 C15 1.0(4) . .
O3 C9 C10 C11 -53.9(5) 2_655 .
O2 C9 C10 C11 66.8(5) . .
N4 C9 C10 C11 -173.8(3) . .
C15 C10 C11 C12 -1.3(5) . .
C9 C10 C11 C12 172.9(3) . .
C10 C11 C12 C13 0.8(5) . .
C10 C11 C12 Cl12 -178.6(3) . .
C11 C12 C13 C14 0.3(5) . .
Cl12 C12 C13 C14 179.7(3) . .
C11 C12 C13 Cl13 -178.0(3) . .
Cl12 C12 C13 Cl13 1.4(4) . .
C12 C13 C14 C15 -1.0(5) . .
Cl13 C13 C14 C15 177.3(3) . .
C11 C10 C15 C14 0.6(5) . .
C9 C10 C15 C14 -174.8(3) . .
C11 C10 C15 C16 176.1(3) . .
C9 C10 C15 C16 0.7(4) . .
C13 C14 C15 C10 0.6(5) . .
C13 C14 C15 C16 -173.7(3) . .
C10 C15 C16 N4 -2.5(4) . .
C14 C15 C16 N4 172.4(3) . .
C10 C15 C16 N3 -180.0(3) . .
C14 C15 C16 N3 -5.1(6) . .
C2 C1 N1 O3 176.8(3) . .
C4 C1 N1 O3 -2.6(5) . .
C2 C1 N1 Ni1 -9.5(6) . .
C4 C1 N1 Ni1 171.2(3) . .
C6 C5 N2 O2 176.7(3) . .
C8 C5 N2 O2 -4.6(5) . .
C6 C5 N2 Ni1 -6.1(6) . .
C8 C5 N2 Ni1 172.5(3) . .
N3 C16 N4 C9 -179.5(3) . .
C15 C16 N4 C9 3.2(4) . .
N3 C16 N4 Ni1 -2.6(7) . .
C15 C16 N4 Ni1 -179.9(4) . .
O3 C9 N4 C16 -120.7(3) 2_655 .
O2 C9 N4 C16 116.3(3) . .
C10 C9 N4 C16 -2.6(4) . .
O3 C9 N4 Ni1 60.9(3) 2_655 .
O2 C9 N4 Ni1 -62.2(3) . .
C10 C9 N4 Ni1 178.9(2) . .
O3 C9 O2 N2 -79.7(3) 2_655 .
N4 C9 O2 N2 43.9(3) . .
C10 C9 O2 N2 160.8(3) . .
C5 N2 O2 C9 174.3(3) . .
Ni1 N2 O2 C9 -3.7(3) . .
C1 N1 O3 C9 174.5(3) . 2_655
Ni1 N1 O3 C9 -1.3(3) . 2_655
C16 N4 Ni1 N4 -132(6) . 2_655
C9 N4 Ni1 N4 45(6) . 2_655
C16 N4 Ni1 N2 46.5(5) . 2_655
C9 N4 Ni1 N2 -136.53(19) . 2_655
C16 N4 Ni1 N2 -133.5(5) . .
C9 N4 Ni1 N2 43.47(19) . .
C16 N4 Ni1 N1 -40.4(5) . .
C9 N4 Ni1 N1 136.56(19) . .
C16 N4 Ni1 N1 139.6(5) . 2_655
C9 N4 Ni1 N1 -43.44(19) . 2_655
C5 N2 Ni1 N4 159.1(4) . .
O2 N2 Ni1 N4 -23.77(19) . .
C5 N2 Ni1 N4 -20.9(4) . 2_655
O2 N2 Ni1 N4 156.23(19) . 2_655
C5 N2 Ni1 N2 -80(4) . 2_655
O2 N2 Ni1 N2 97(4) . 2_655
C5 N2 Ni1 N1 57.3(4) . .
O2 N2 Ni1 N1 -125.5(2) . .
C5 N2 Ni1 N1 -122.7(4) . 2_655
O2 N2 Ni1 N1 54.5(2) . 2_655
C1 N1 Ni1 N4 -18.8(4) . .
O3 N1 Ni1 N4 154.90(19) . .
C1 N1 Ni1 N4 161.2(4) . 2_655
O3 N1 Ni1 N4 -25.10(19) . 2_655
C1 N1 Ni1 N2 -121.0(4) . 2_655
O3 N1 Ni1 N2 52.72(19) . 2_655
C1 N1 Ni1 N2 59.0(4) . .
O3 N1 Ni1 N2 -127.28(19) . .
C1 N1 Ni1 N1 165(7) . 2_655
O3 N1 Ni1 N1 -22(7) . 2_655
